data_7047562
loop_
_publ_author_name
'Ko\<renkov\'a, Monika'
'Kreml\'a\<cek, V\'it'
'Erben, Milan'
'Jir\'asko, Robert'
'De Proft, Frank'
'Turek, Jan'
'Jambor, Roman'
'R\%u\<Zi\<cka, Ale\<s'
'C\'isa\<rov\'a, Ivana'
'Dost\'al, Libor'

_publ_section_title
;
 Heavier pnictinidene gold(i) complexes.
;
_journal_issue 41
_journal_name_full 'Dalton transactions (Cambridge, England : 2003)'
_journal_page_first 14503
_journal_page_last 14514
_journal_paper_doi 10.1039/c8dt03022g
_journal_volume 47
_journal_year 2018
_chemical_formula_moiety '2(C43 H59 As Au N4), 2(B F4), C6 H6'
_chemical_formula_sum 'C92 H124 As2 Au2 B2 F8 N8'
_chemical_formula_weight 2059.38
_space_group_crystal_system triclinic
_space_group_IT_number 2
_space_group_name_Hall '-P 1'
_space_group_name_H-M_alt 'P -1'
_symmetry_space_group_name_Hall '-P 1'
_symmetry_space_group_name_H-M 'P -1'
_atom_sites_solution_hydrogens mixed
_audit_creation_method SHELXL-97
_audit_update_record
;
2018-09-04 deposited with the CCDC.
2018-09-14 downloaded from the CCDC.
;
_cell_angle_alpha 86.893(7)
_cell_angle_beta 83.441(6)
_cell_angle_gamma 85.496(8)
_cell_formula_units_Z 2
_cell_length_a 13.3370(10)
_cell_length_b 17.4601(15)
_cell_length_c 19.7050(17)
_cell_measurement_reflns_used 94430
_cell_measurement_temperature 150(1)
_cell_measurement_theta_max 27.5
_cell_measurement_theta_min 1
_cell_volume 4539.8(7)
_computing_cell_refinement 'COLLECT and DENZO'
_computing_data_collection 'COLLECT (Hooft, 1998) and DENZO (Otwinowski & Minor, 1997)'
_computing_data_reduction 'COLLECT and DENZO'
_computing_molecular_graphics 'PLATON (Spek, 2003)'
_computing_publication_material 'SHELXL-97 (Sheldrick, 2008)'
_computing_structure_refinement 'SHELXL-2013 (Sheldrick, 2013)'
_computing_structure_solution 'SIR92 (Altomare et al., 1994)'
_diffrn_ambient_temperature 150(1)
_diffrn_detector_area_resol_mean 9.091
_diffrn_measured_fraction_theta_full 0.992
_diffrn_measured_fraction_theta_max 0.977
_diffrn_measurement_device_type 'Bruker Nonius KappaCCD area detector'
_diffrn_measurement_method '\f and \w scans to fill the Ewald sphere'
_diffrn_radiation_monochromator graphite
_diffrn_radiation_source 'fine-focus sealed tube'
_diffrn_radiation_type MoK\a
_diffrn_radiation_wavelength 0.71073
_diffrn_reflns_av_R_equivalents 0.0955
_diffrn_reflns_av_unetI/netI 0.0539
_diffrn_reflns_Laue_measured_fraction_full 0.992
_diffrn_reflns_Laue_measured_fraction_max 0.977
_diffrn_reflns_limit_h_max 17
_diffrn_reflns_limit_h_min -17
_diffrn_reflns_limit_k_max 22
_diffrn_reflns_limit_k_min -22
_diffrn_reflns_limit_l_max 25
_diffrn_reflns_limit_l_min -25
_diffrn_reflns_number 94388
_diffrn_reflns_point_group_measured_fraction_full 0.992
_diffrn_reflns_point_group_measured_fraction_max 0.977
_diffrn_reflns_theta_full 25.242
_diffrn_reflns_theta_max 27.499
_diffrn_reflns_theta_min 1.866
_diffrn_standards_number 0
_exptl_absorpt_coefficient_mu 4.016
_exptl_absorpt_correction_T_max 0.551
_exptl_absorpt_correction_T_min 0.323
_exptl_absorpt_correction_type integration
_exptl_absorpt_process_details
;
Gaussian integration (Coppens, 1970)
;
_exptl_crystal_colour yellow
_exptl_crystal_density_diffrn 1.507
_exptl_crystal_description block
_exptl_crystal_F_000 2076
_exptl_crystal_size_max 0.59
_exptl_crystal_size_mid 0.36
_exptl_crystal_size_min 0.22
_refine_diff_density_max 3.518
_refine_diff_density_min -2.592
_refine_diff_density_rms 0.181
_refine_ls_extinction_method none
_refine_ls_goodness_of_fit_ref 1.027
_refine_ls_hydrogen_treatment constr
_refine_ls_matrix_type full
_refine_ls_number_parameters 1020
_refine_ls_number_reflns 20373
_refine_ls_number_restraints 994
_refine_ls_restrained_S_all 1.014
_refine_ls_R_factor_all 0.0707
_refine_ls_R_factor_gt 0.0426
_refine_ls_shift/su_max 0.089
_refine_ls_shift/su_mean 0.002
_refine_ls_structure_factor_coef Fsqd
_refine_ls_weighting_details 'w=1/[\s^2^(Fo^2^)+(0.0516P)^2^+48.5898P] where P=(Fo^2^+2Fc^2^)/3'
_refine_ls_weighting_scheme calc
_refine_ls_wR_factor_gt 0.1006
_refine_ls_wR_factor_ref 0.1356
_reflns_Friedel_coverage 0.000
_reflns_number_gt 15639
_reflns_number_total 20373
_reflns_threshold_expression 'I > 2\s(I)'
_cod_data_source_file c8dt03022g2.cif
_cod_data_source_block 5
_cod_depositor_comments 'Adding full bibliography for 7047556--7047562.cif.'
_cod_database_code 7047562
_shelx_space_group_comment
;
The symmetry employed for this shelxl refinement is uniquely defined
by the following loop, which should always be used as a source of
symmetry information in preference to the above space-group names.
They are only intended as comments.
;
_shelxl_version_number 2013-4

loop_
_space_group_symop_operation_xyz
'x, y, z'
'-x, -y, -z'

loop_
_atom_site_label
_atom_site_type_symbol
_atom_site_fract_x
_atom_site_fract_y
_atom_site_fract_z
_atom_site_U_iso_or_equiv
_atom_site_adp_type
_atom_site_occupancy
_atom_site_site_symmetry_order
_atom_site_calc_flag
_atom_site_refinement_flags_posn
_atom_site_refinement_flags_adp
_atom_site_refinement_flags_occupancy
_atom_site_disorder_assembly
_atom_site_disorder_group
Au2 Au 0.36411(2) 0.28469(2) 0.58274(2) 0.01837(7) Uani 1 1 d . U . . .
Au1 Au 0.88882(2) 0.21502(2) 0.08826(2) 0.01684(7) Uani 1 1 d . U . . .
As1 As 0.99562(5) 0.29685(4) 0.01194(3) 0.01998(13) Uani 1 1 d . U . . .
As2 As 0.49454(5) 0.20064(4) 0.52185(4) 0.02373(15) Uani 1 1 d . U . . .
C17 C 0.7994(5) 0.1485(4) 0.1536(3) 0.0209(12) Uani 1 1 d . U . . .
C117 C 0.2521(5) 0.3527(4) 0.6334(3) 0.0208(12) Uani 1 1 d . U . . .
C133 C 0.3144(6) 0.2831(4) 0.7871(4) 0.0300(14) Uani 1 1 d . U . . .
N1 N 0.8693(4) 0.3333(3) -0.0554(3) 0.0202(10) Uani 1 1 d . U . . .
N2 N 1.0955(4) 0.3113(3) 0.0896(3) 0.0205(10) Uani 1 1 d . U . . .
N5 N 0.4051(4) 0.1941(3) 0.4332(3) 0.0236(11) Uani 1 1 d . U . . .
C32 C 0.6573(5) 0.1419(4) 0.0838(3) 0.0204(12) Uani 1 1 d . U . . .
N8 N 0.2437(4) 0.3697(3) 0.7000(3) 0.0204(10) Uani 1 1 d . U . . .
C20 C 0.9059(5) 0.1292(4) 0.2486(3) 0.0226(12) Uani 1 1 d . U . . .
N4 N 0.7068(4) 0.1264(3) 0.1453(3) 0.0203(10) Uani 1 1 d . U . . .
C125 C 0.1561(5) 0.4425(4) 0.4960(3) 0.0246(13) Uani 1 1 d . U . . .
N6 N 0.5589(4) 0.1570(4) 0.6161(3) 0.0304(12) Uani 1 1 d D U . . .
C1 C 0.9464(5) 0.3942(4) 0.0446(3) 0.0198(11) Uani 1 1 d . U . . .
C18 C 0.7337(5) 0.0836(4) 0.2482(3) 0.0233(13) Uani 1 1 d . U . . .
H18 H 0.7276 0.0599 0.2918 0.028 Uiso 1 1 d R U . . .
N7 N 0.1661(4) 0.3846(3) 0.6110(3) 0.0200(10) Uani 1 1 d . U . . .
C102 C 0.3734(5) 0.0801(4) 0.4944(3) 0.0243(13) Uani 1 1 d . U . . .
C101 C 0.4329(5) 0.1054(4) 0.5403(3) 0.0217(12) Uani 1 1 d . U . . .
C112 C 0.5271(5) 0.0908(4) 0.6362(4) 0.0291(14) Uani 1 1 d . U . . .
H112 H 0.5477 0.0648 0.6753 0.035 Uiso 1 1 d R U . . .
C129 C 0.2005(6) 0.5142(4) 0.5158(4) 0.0281(14) Uani 1 1 d . U . . .
H129 H 0.1827 0.5192 0.5651 0.034 Uiso 1 1 d R U . . .
C25 C 0.9799(5) 0.0681(4) 0.2452(3) 0.0244(12) Uani 1 1 d . U . . .
C12 C 1.0765(5) 0.3759(4) 0.1180(3) 0.0247(13) Uani 1 1 d . U . . .
H12 H 1.1147 0.3911 0.1509 0.030 Uiso 1 1 d R U . . .
C107 C 0.3628(5) 0.1313(4) 0.4345(3) 0.0257(13) Uani 1 1 d . U . . .
H107 H 0.3267 0.1190 0.3995 0.031 Uiso 1 1 d R U . . .
C19 C 0.6657(5) 0.0872(4) 0.2031(3) 0.0243(13) Uani 1 1 d . U . . .
H19 H 0.6028 0.0669 0.2095 0.029 Uiso 1 1 d R U . . .
C6 C 0.9919(5) 0.4245(4) 0.0953(3) 0.0230(12) Uani 1 1 d . U . . .
C119 C 0.1537(5) 0.4126(4) 0.7185(3) 0.0288(14) Uani 1 1 d . U . . .
H119 H 0.1315 0.4313 0.7613 0.035 Uiso 1 1 d R U . . .
C120 C 0.1415(5) 0.3793(4) 0.5426(3) 0.0207(12) Uani 1 1 d . U . . .
C137 C 0.3951(6) 0.4011(4) 0.7470(4) 0.0298(14) Uani 1 1 d . U . . .
C13 C 1.1839(5) 0.2571(4) 0.1032(3) 0.0250(13) Uani 1 1 d . U . . .
C10 C 0.7363(6) 0.3157(4) -0.1305(4) 0.0333(16) Uani 1 1 d . U . . .
H10A H 0.6885 0.3083 -0.0909 0.040 Uiso 1 1 d R U . . .
H10B H 0.7206 0.2851 -0.1665 0.040 Uiso 1 1 d R U . . .
H10C H 0.7325 0.3690 -0.1455 0.040 Uiso 1 1 d R U . . .
C37 C 0.6612(5) 0.0827(4) 0.0383(3) 0.0243(12) Uani 1 1 d . U . . .
N3 N 0.8157(4) 0.1222(3) 0.2177(3) 0.0206(10) Uani 1 1 d . U . . .
C38 C 0.6014(5) 0.2768(4) 0.1232(3) 0.0243(13) Uani 1 1 d . U . . .
H38 H 0.6353 0.2565 0.1627 0.029 Uiso 1 1 d R U . . .
C7 C 0.8317(5) 0.4014(4) -0.0417(3) 0.0239(13) Uani 1 1 d . U . . .
H7 H 0.7828 0.4265 -0.0667 0.029 Uiso 1 1 d R U . . .
C132 C 0.3197(5) 0.3504(4) 0.7455(3) 0.0250(13) Uani 1 1 d . U . . .
C138 C 0.2362(6) 0.2249(4) 0.7806(4) 0.0319(15) Uani 1 1 d . U . . .
H138 H 0.1843 0.2500 0.7538 0.038 Uiso 1 1 d R U . . .
C9 C 0.8499(6) 0.2061(4) -0.0912(4) 0.0341(16) Uani 1 1 d . U . . .
H9A H 0.9133 0.1923 -0.0734 0.041 Uiso 1 1 d R U . . .
H9B H 0.8451 0.1763 -0.1301 0.041 Uiso 1 1 d R U . . .
H9C H 0.7953 0.1959 -0.0566 0.041 Uiso 1 1 d R U . . .
C8 C 0.8423(5) 0.2916(4) -0.1125(3) 0.0255(13) Uani 1 1 d . U . . .
C2 C 0.8675(5) 0.4371(4) 0.0141(3) 0.0224(12) Uani 1 1 d . U . . .
C5 C 0.9600(6) 0.4978(4) 0.1182(4) 0.0290(14) Uani 1 1 d . U . . .
H5 H 0.9916 0.5183 0.1521 0.035 Uiso 1 1 d R U . . .
C42 C 0.8163(8) -0.0029(6) 0.0124(6) 0.062(3) Uani 1 1 d . U . . .
H42A H 0.8091 0.0008 -0.0356 0.075 Uiso 1 1 d R U . . .
H42B H 0.8493 -0.0520 0.0238 0.075 Uiso 1 1 d R U . . .
H42C H 0.8561 0.0373 0.0233 0.075 Uiso 1 1 d R U . . .
C141 C 0.4012(6) 0.4730(4) 0.7001(4) 0.0363(16) Uani 1 1 d . U . . .
H141 H 0.3392 0.4793 0.6775 0.044 Uiso 1 1 d R U . . .
C24 C 1.0693(5) 0.0779(5) 0.2725(4) 0.0317(15) Uani 1 1 d . U . . .
H24 H 1.1200 0.0381 0.2709 0.038 Uiso 1 1 d R U . . .
C14 C 1.1495(6) 0.1762(4) 0.1070(4) 0.0357(17) Uani 1 1 d . U . . .
H14A H 1.0899 0.1728 0.1390 0.043 Uiso 1 1 d R U . . .
H14B H 1.2024 0.1407 0.1213 0.043 Uiso 1 1 d R U . . .
H14C H 1.1346 0.1638 0.0625 0.043 Uiso 1 1 d R U . . .
C39 C 0.6567(5) 0.3462(4) 0.0921(4) 0.0300(15) Uani 1 1 d . U . . .
H39A H 0.7265 0.3303 0.0791 0.036 Uiso 1 1 d R U . . .
H39B H 0.6521 0.3854 0.1248 0.036 Uiso 1 1 d R U . . .
H39C H 0.6261 0.3660 0.0523 0.036 Uiso 1 1 d R U . . .
C123 C 0.0974(6) 0.3675(5) 0.4116(4) 0.0356(16) Uani 1 1 d . U . . .
H123 H 0.0843 0.3628 0.3667 0.043 Uiso 1 1 d R U . . .
C103 C 0.3320(6) 0.0097(4) 0.5069(4) 0.0311(15) Uani 1 1 d . U . . .
H103 H 0.2895 -0.0070 0.4773 0.037 Uiso 1 1 d R U . . .
C108 C 0.4071(5) 0.2512(4) 0.3735(3) 0.0265(13) Uani 1 1 d . U . . .
C118 C 0.1051(5) 0.4216(4) 0.6627(3) 0.0258(13) Uani 1 1 d . U . . .
H118 H 0.0422 0.4477 0.6592 0.031 Uiso 1 1 d R U . . .
C40 C 0.4906(5) 0.3006(4) 0.1481(4) 0.0325(16) Uani 1 1 d . U . . .
H40A H 0.4569 0.3236 0.1107 0.039 Uiso 1 1 d R U . . .
H40B H 0.4882 0.3369 0.1832 0.039 Uiso 1 1 d R U . . .
H40C H 0.4575 0.2558 0.1662 0.039 Uiso 1 1 d R U . . .
C121 C 0.1039(5) 0.3116(4) 0.5258(3) 0.0231(12) Uani 1 1 d . U . . .
C106 C 0.4570(5) 0.0601(4) 0.5967(4) 0.0274(13) Uani 1 1 d . U . . .
C41 C 0.7124(6) 0.0045(4) 0.0523(4) 0.0286(14) Uani 1 1 d . U . . .
H41 H 0.7210 -0.0012 0.1010 0.034 Uiso 1 1 d R U . . .
C27 C 0.8703(7) 0.3359(5) 0.2463(5) 0.049(2) Uani 1 1 d . U . . .
H27A H 0.9336 0.3486 0.2598 0.059 Uiso 1 1 d R U . . .
H27B H 0.8201 0.3776 0.2555 0.059 Uiso 1 1 d R U . . .
H27C H 0.8783 0.3270 0.1982 0.059 Uiso 1 1 d R U . . .
C11 C 0.9203(6) 0.3079(5) -0.1743(4) 0.0367(17) Uani 1 1 d . U . . .
H11A H 0.9115 0.3612 -0.1888 0.044 Uiso 1 1 d R U . . .
H11B H 0.9107 0.2764 -0.2111 0.044 Uiso 1 1 d R U . . .
H11C H 0.9874 0.2969 -0.1614 0.044 Uiso 1 1 d R U . . .
C124 C 0.1330(6) 0.4339(4) 0.4297(4) 0.0307(15) Uani 1 1 d . U . . .
H124 H 0.1409 0.4743 0.3973 0.037 Uiso 1 1 d R U . . .
C104 C 0.3537(6) -0.0353(4) 0.5648(4) 0.0343(15) Uani 1 1 d . U . . .
H104 H 0.3255 -0.0824 0.5737 0.041 Uiso 1 1 d R U . . .
C33 C 0.6076(4) 0.2146(4) 0.0733(3) 0.0204(12) Uani 1 1 d . U . . .
C15 C 1.2657(5) 0.2673(5) 0.0428(4) 0.0343(16) Uani 1 1 d . U . . .
H15A H 1.2390 0.2583 0.0010 0.041 Uiso 1 1 d R U . . .
H15B H 1.3223 0.2310 0.0488 0.041 Uiso 1 1 d R U . . .
H15C H 1.2874 0.3186 0.0410 0.041 Uiso 1 1 d R U . . .
C26 C 0.8354(6) 0.2623(4) 0.2869(4) 0.0309(15) Uani 1 1 d . U . . .
H26 H 0.7765 0.2467 0.2670 0.037 Uiso 1 1 d R U . . .
C16 C 1.2249(6) 0.2728(5) 0.1696(4) 0.0337(16) Uani 1 1 d . U . . .
H16A H 1.2552 0.3212 0.1646 0.040 Uiso 1 1 d R U . . .
H16B H 1.2750 0.2325 0.1798 0.040 Uiso 1 1 d R U . . .
H16C H 1.1708 0.2746 0.2061 0.040 Uiso 1 1 d R U . . .
C35 C 0.5673(6) 0.1708(4) -0.0335(4) 0.0320(15) Uani 1 1 d . U . . .
H35 H 0.5364 0.1807 -0.0734 0.038 Uiso 1 1 d R U . . .
C34 C 0.5634(5) 0.2268(4) 0.0124(3) 0.0263(13) Uani 1 1 d . U . . .
H34 H 0.5307 0.2744 0.0027 0.032 Uiso 1 1 d R U . . .
C122 C 0.0817(6) 0.3066(4) 0.4592(4) 0.0320(15) Uani 1 1 d . U . . .
H122 H 0.0563 0.2622 0.4461 0.038 Uiso 1 1 d R U . . .
C127 C 0.1416(8) 0.1710(5) 0.5551(5) 0.048(2) Uani 1 1 d . U . . .
127A H 0.1145 0.1547 0.5156 0.058 Uiso 1 1 d R U . . .
127B H 0.1344 0.1320 0.5912 0.058 Uiso 1 1 d R U . . .
127C H 0.2119 0.1793 0.5437 0.058 Uiso 1 1 d R U . . .
C131 C 0.1584(7) 0.5861(4) 0.4790(5) 0.0429(19) Uani 1 1 d . U . . .
131A H 0.1838 0.5865 0.4314 0.051 Uiso 1 1 d R U . . .
131B H 0.1789 0.6303 0.4992 0.051 Uiso 1 1 d R U . . .
131C H 0.0859 0.5872 0.4836 0.051 Uiso 1 1 d R U . . .
C43 C 0.6509(8) -0.0586(5) 0.0358(6) 0.064(3) Uani 1 1 d . U . . .
H43A H 0.5869 -0.0565 0.0637 0.077 Uiso 1 1 d R U . . .
H43B H 0.6872 -0.1073 0.0442 0.077 Uiso 1 1 d R U . . .
H43C H 0.6398 -0.0529 -0.0116 0.077 Uiso 1 1 d R U . . .
C105 C 0.4172(5) -0.0115(4) 0.6090(4) 0.0322(15) Uani 1 1 d . U . . .
H105 H 0.4326 -0.0427 0.6468 0.039 Uiso 1 1 d R U . . .
C3 C 0.8362(5) 0.5104(4) 0.0376(4) 0.0267(13) Uani 1 1 d . U . . .
H3 H 0.7850 0.5399 0.0179 0.032 Uiso 1 1 d R U . . .
C29 C 0.9664(6) -0.0057(4) 0.2108(4) 0.0288(14) Uani 1 1 d . U . . .
H29 H 0.8949 -0.0072 0.2044 0.035 Uiso 1 1 d R U . . .
C109 C 0.3958(7) 0.3310(4) 0.4018(4) 0.0345(16) Uani 1 1 d . U . . .
109A H 0.3348 0.3367 0.4325 0.041 Uiso 1 1 d R U . . .
109B H 0.3931 0.3686 0.3646 0.041 Uiso 1 1 d R U . . .
109C H 0.4529 0.3382 0.4258 0.041 Uiso 1 1 d R U . . .
C113 C 0.6360(5) 0.1927(4) 0.6495(4) 0.0428(17) Uani 1 1 d D U . . .
C36 C 0.6167(6) 0.0990(4) -0.0214(4) 0.0298(14) Uani 1 1 d . U . . .
H36 H 0.6197 0.0619 -0.0539 0.036 Uiso 1 1 d R U . . .
C134 C 0.3857(7) 0.2691(5) 0.8331(4) 0.0418(19) Uani 1 1 d . U . . .
H134 H 0.3820 0.2264 0.8635 0.050 Uiso 1 1 d R U . . .
C136 C 0.4671(7) 0.3823(5) 0.7912(5) 0.044(2) Uani 1 1 d . U . . .
H136 H 0.5201 0.4137 0.7916 0.053 Uiso 1 1 d R U . . .
C4 C 0.8814(5) 0.5393(4) 0.0902(4) 0.0295(14) Uani 1 1 d . U . . .
H4 H 0.8584 0.5872 0.1067 0.035 Uiso 1 1 d R U . . .
C140 C 0.1835(6) 0.2003(5) 0.8508(4) 0.043(2) Uani 1 1 d . U . . .
140A H 0.1296 0.1687 0.8450 0.052 Uiso 1 1 d R U . . .
140B H 0.1565 0.2451 0.8748 0.052 Uiso 1 1 d R U . . .
140C H 0.2319 0.1717 0.8766 0.052 Uiso 1 1 d R U . . .
C130 C 0.3165(7) 0.5067(5) 0.5019(6) 0.049(2) Uani 1 1 d . U . . .
130A H 0.3421 0.4588 0.5219 0.059 Uiso 1 1 d R U . . .
130B H 0.3436 0.5485 0.5218 0.059 Uiso 1 1 d R U . . .
130C H 0.3362 0.5083 0.4535 0.059 Uiso 1 1 d R U . . .
C142 C 0.4904(7) 0.4654(5) 0.6449(5) 0.048(2) Uani 1 1 d . U . . .
142A H 0.5517 0.4541 0.6659 0.057 Uiso 1 1 d R U . . .
142B H 0.4947 0.5127 0.6179 0.057 Uiso 1 1 d R U . . .
142C H 0.4811 0.4245 0.6161 0.057 Uiso 1 1 d R U . . .
C22 C 1.0087(6) 0.2031(5) 0.3065(4) 0.0351(16) Uani 1 1 d . U . . .
H22 H 1.0189 0.2481 0.3271 0.042 Uiso 1 1 d R U . . .
C21 C 0.9174(6) 0.1971(4) 0.2798(3) 0.0286(13) Uani 1 1 d . U . . .
C135 C 0.4620(7) 0.3177(6) 0.8351(5) 0.051(2) Uani 1 1 d . U . . .
H135 H 0.5103 0.3068 0.8655 0.061 Uiso 1 1 d R U . . .
C128 C -0.0283(7) 0.2366(6) 0.5940(6) 0.057(3) Uani 1 1 d . U . . .
128A H -0.0626 0.2850 0.6065 0.068 Uiso 1 1 d R U . . .
128B H -0.0395 0.1992 0.6311 0.068 Uiso 1 1 d R U . . .
128C H -0.0542 0.2196 0.5542 0.068 Uiso 1 1 d R U . . .
C126 C 0.0842(5) 0.2457(4) 0.5782(4) 0.0284(14) Uani 1 1 d . U . . .
H126 H 0.1096 0.2588 0.6205 0.034 Uiso 1 1 d R U . . .
C30 C 1.0280(7) -0.0066(5) 0.1410(4) 0.045(2) Uani 1 1 d . U . . .
H30A H 1.0070 0.0374 0.1133 0.054 Uiso 1 1 d R U . . .
H30B H 1.0172 -0.0527 0.1193 0.054 Uiso 1 1 d R U . . .
H30C H 1.0986 -0.0055 0.1461 0.054 Uiso 1 1 d R U . . .
C139 C 0.2857(7) 0.1562(5) 0.7421(5) 0.049(2) Uani 1 1 d . U . . .
139A H 0.3369 0.1307 0.7675 0.058 Uiso 1 1 d R U . . .
139B H 0.3160 0.1734 0.6979 0.058 Uiso 1 1 d R U . . .
139C H 0.2355 0.1211 0.7367 0.058 Uiso 1 1 d R U . . .
C31 C 0.9973(7) -0.0768(5) 0.2550(5) 0.047(2) Uani 1 1 d . U . . .
H31A H 1.0679 -0.0773 0.2608 0.056 Uiso 1 1 d R U . . .
H31B H 0.9852 -0.1223 0.2329 0.056 Uiso 1 1 d R U . . .
H31C H 0.9579 -0.0754 0.2989 0.056 Uiso 1 1 d R U . . .
C23 C 1.0838(6) 0.1445(5) 0.3024(4) 0.0374(16) Uani 1 1 d . U . . .
H23 H 1.1444 0.1501 0.3202 0.045 Uiso 1 1 d R U . . .
C28 C 0.8022(8) 0.2784(6) 0.3619(5) 0.056(2) Uani 1 1 d . U . . .
H28A H 0.7889 0.2307 0.3866 0.067 Uiso 1 1 d R U . . .
H28B H 0.7418 0.3123 0.3652 0.067 Uiso 1 1 d R U . . .
H28C H 0.8547 0.3018 0.3811 0.067 Uiso 1 1 d R U . . .
C110 C 0.3242(6) 0.2432(4) 0.3295(4) 0.0355(16) Uani 1 1 d . U . . .
110A H 0.3387 0.1974 0.3042 0.043 Uiso 1 1 d R U . . .
110B H 0.3194 0.2871 0.2983 0.043 Uiso 1 1 d R U . . .
110C H 0.2612 0.2398 0.3581 0.043 Uiso 1 1 d R U . . .
F1 F 0.4645(4) -0.0076(3) 0.2109(3) 0.0592(15) Uani 1 1 d . U . . .
F5 F 0.2250(6) 0.4965(3) 0.1763(3) 0.0674(17) Uani 1 1 d . U . . .
F2 F 0.3340(5) 0.0468(4) 0.2807(3) 0.0681(16) Uani 1 1 d . U . . .
F4 F 0.3082(5) 0.0129(4) 0.1776(4) 0.083(2) Uani 1 1 d . U . . .
F3 F 0.4018(6) 0.1131(4) 0.1865(4) 0.090(2) Uani 1 1 d . U . . .
C111 C 0.5113(6) 0.2365(5) 0.3329(4) 0.0378(17) Uani 1 1 d . U . . .
111A H 0.5632 0.2402 0.3622 0.045 Uiso 1 1 d R U . . .
111B H 0.5189 0.2741 0.2957 0.045 Uiso 1 1 d R U . . .
111C H 0.5169 0.1860 0.3152 0.045 Uiso 1 1 d R U . . .
B1 B 0.3778(7) 0.0415(5) 0.2126(5) 0.0391(18) Uani 1 1 d . U . . .
C46 C 0.5520(8) 0.5483(6) 0.0316(6) 0.058(2) Uani 1 1 d . U . . .
H46 H 0.5851 0.5823 0.0544 0.069 Uiso 1 1 d R U . . .
C45 C 0.4635(8) 0.5167(6) 0.0636(6) 0.059(2) Uani 1 1 d . U . . .
H45 H 0.4405 0.5283 0.1084 0.071 Uiso 1 1 d R U . . .
B2 B 0.2080(7) 0.4898(4) 0.2461(4) 0.061(2) Uani 1 1 d D U . . .
C143 C 0.4063(10) 0.5439(5) 0.7403(6) 0.062(3) Uani 1 1 d . U . . .
143A H 0.3584 0.5416 0.7805 0.075 Uiso 1 1 d R U . . .
143B H 0.3902 0.5893 0.7128 0.075 Uiso 1 1 d R U . . .
143C H 0.4732 0.5455 0.7535 0.075 Uiso 1 1 d R U . . .
C44 C 0.4134(10) 0.4704(7) 0.0321(6) 0.073(3) Uani 1 1 d . U . . .
H44 H 0.3540 0.4516 0.0537 0.088 Uiso 1 1 d R U . . .
F6 F 0.1085(7) 0.4678(8) 0.2613(6) 0.094(3) Uani 0.612(12) 1 d D U P A 1
F7 F 0.2715(9) 0.4335(6) 0.2740(6) 0.084(3) Uani 0.612(12) 1 d D U P A 1
F8 F 0.2118(13) 0.5573(4) 0.2795(5) 0.091(3) Uani 0.612(12) 1 d D U P A 1
F6A F 0.1118(9) 0.5164(12) 0.2693(10) 0.094(3) Uani 0.388(12) 1 d D U P A 2
F7A F 0.2772(13) 0.5351(9) 0.2664(9) 0.084(3) Uani 0.388(12) 1 d D U P A 2
F8A F 0.2256(17) 0.4149(5) 0.2665(9) 0.091(3) Uani 0.388(12) 1 d D U P A 2
C4S C 0.7325(13) 0.1649(13) 0.6082(11) 0.061(3) Uani 0.397(11) 1 d D U P B 1
H4S1 H 0.7425 0.1100 0.6144 0.092 Uiso 0.397(11) 1 calc R U P B 1
H4S2 H 0.7884 0.1884 0.6231 0.092 Uiso 0.397(11) 1 calc R U P B 1
H4S3 H 0.7282 0.1785 0.5607 0.092 Uiso 0.397(11) 1 calc R U P B 1
C5S C 0.6320(16) 0.1649(12) 0.7233(5) 0.065(3) Uani 0.397(11) 1 d D U P B 1
H5S1 H 0.6423 0.1098 0.7260 0.098 Uiso 0.397(11) 1 calc R U P B 1
H5S2 H 0.5670 0.1803 0.7467 0.098 Uiso 0.397(11) 1 calc R U P B 1
H5S3 H 0.6840 0.1867 0.7443 0.098 Uiso 0.397(11) 1 calc R U P B 1
C6S C 0.6172(18) 0.2791(6) 0.6426(12) 0.057(3) Uani 0.397(11) 1 d D U P B 1
H6S1 H 0.5542 0.2946 0.6687 0.085 Uiso 0.397(11) 1 calc R U P B 1
H6S2 H 0.6140 0.2946 0.5954 0.085 Uiso 0.397(11) 1 calc R U P B 1
H6S3 H 0.6712 0.3030 0.6595 0.085 Uiso 0.397(11) 1 calc R U P B 1
C4SA C 0.7272(9) 0.1351(7) 0.6545(9) 0.061(3) Uani 0.603(11) 1 d D U P B 2
H4S4 H 0.7066 0.0903 0.6813 0.092 Uiso 0.603(11) 1 calc R U P B 2
H4S5 H 0.7779 0.1581 0.6759 0.092 Uiso 0.603(11) 1 calc R U P B 2
H4S6 H 0.7547 0.1205 0.6095 0.092 Uiso 0.603(11) 1 calc R U P B 2
C5SA C 0.5869(12) 0.2127(10) 0.7201(6) 0.065(3) Uani 0.603(11) 1 d D U P B 2
H5S4 H 0.5679 0.1665 0.7454 0.098 Uiso 0.603(11) 1 calc R U P B 2
H5S5 H 0.5278 0.2469 0.7160 0.098 Uiso 0.603(11) 1 calc R U P B 2
H5S6 H 0.6340 0.2371 0.7437 0.098 Uiso 0.603(11) 1 calc R U P B 2
C6SA C 0.6675(12) 0.2641(7) 0.6082(7) 0.057(3) Uani 0.603(11) 1 d D U P B 2
H6S4 H 0.6994 0.2500 0.5640 0.085 Uiso 0.603(11) 1 calc R U P B 2
H6S5 H 0.7143 0.2892 0.6316 0.085 Uiso 0.603(11) 1 calc R U P B 2
H6S6 H 0.6089 0.2986 0.6029 0.085 Uiso 0.603(11) 1 calc R U P B 2

loop_
_atom_site_aniso_label
_atom_site_aniso_U_11
_atom_site_aniso_U_22
_atom_site_aniso_U_33
_atom_site_aniso_U_23
_atom_site_aniso_U_13
_atom_site_aniso_U_12
Au2 0.01880(12) 0.01633(12) 0.01893(12) 0.00033(8) 0.00115(9) -0.00022(9)
Au1 0.01530(11) 0.01759(12) 0.01741(11) 0.00388(8) -0.00066(8) -0.00471(8)
As1 0.0200(3) 0.0170(3) 0.0215(3) 0.0017(2) 0.0047(2) -0.0042(2)
As2 0.0214(3) 0.0175(3) 0.0295(3) 0.0012(3) 0.0072(3) 0.0001(2)
C17 0.021(3) 0.021(3) 0.020(3) 0.003(2) -0.002(2) -0.003(2)
C117 0.020(3) 0.023(3) 0.018(2) 0.000(2) 0.003(2) 0.000(2)
C133 0.029(3) 0.030(3) 0.031(3) 0.005(2) -0.009(3) -0.002(2)
N1 0.019(2) 0.020(2) 0.021(2) 0.0044(18) -0.0003(19) -0.0037(18)
N2 0.015(2) 0.028(2) 0.019(2) 0.0028(19) 0.0006(18) -0.0052(18)
N5 0.026(3) 0.015(2) 0.027(2) 0.0004(18) 0.005(2) 0.0028(19)
C32 0.016(3) 0.021(3) 0.024(3) 0.007(2) -0.002(2) -0.006(2)
N8 0.021(2) 0.020(2) 0.020(2) -0.0003(18) -0.0007(18) -0.0005(19)
C20 0.022(3) 0.026(3) 0.020(3) 0.005(2) -0.002(2) -0.007(2)
N4 0.017(2) 0.023(3) 0.021(2) 0.0047(19) -0.0016(18) -0.0055(19)
C125 0.026(3) 0.022(3) 0.024(3) 0.003(2) 0.002(2) 0.000(2)
N6 0.022(3) 0.031(3) 0.037(3) 0.006(2) 0.001(2) 0.002(2)
C1 0.017(3) 0.021(3) 0.020(3) 0.004(2) 0.006(2) -0.006(2)
C18 0.023(3) 0.029(3) 0.019(3) 0.005(2) -0.001(2) -0.010(2)
N7 0.018(2) 0.023(3) 0.018(2) 0.0009(18) 0.0020(17) 0.0007(19)
C102 0.024(3) 0.019(3) 0.027(3) -0.003(2) 0.010(2) -0.002(2)
C101 0.016(3) 0.020(3) 0.025(3) -0.001(2) 0.011(2) 0.003(2)
C112 0.022(3) 0.030(3) 0.032(3) 0.008(2) 0.004(2) 0.005(2)
C129 0.038(4) 0.020(3) 0.026(3) 0.002(2) -0.003(3) -0.004(2)
C25 0.023(3) 0.028(3) 0.022(3) 0.007(2) -0.002(2) -0.005(2)
C12 0.022(3) 0.028(3) 0.025(3) 0.001(2) 0.001(2) -0.007(2)
C107 0.027(3) 0.022(3) 0.026(3) -0.006(2) 0.006(2) 0.000(2)
C19 0.018(3) 0.029(3) 0.024(3) 0.007(2) 0.003(2) -0.006(2)
C6 0.024(3) 0.020(3) 0.023(3) 0.002(2) 0.006(2) -0.007(2)
C119 0.030(3) 0.032(3) 0.022(3) -0.002(2) 0.002(2) 0.006(3)
C120 0.021(3) 0.021(3) 0.018(2) 0.0004(19) 0.003(2) -0.002(2)
C137 0.033(3) 0.030(3) 0.027(3) -0.005(2) -0.005(3) -0.006(2)
C13 0.018(3) 0.028(3) 0.029(3) 0.002(2) -0.002(2) -0.003(2)
C10 0.030(3) 0.033(4) 0.038(4) 0.002(3) -0.010(3) -0.006(3)
C37 0.022(3) 0.023(3) 0.029(3) 0.005(2) -0.003(2) -0.008(2)
N3 0.020(2) 0.021(3) 0.020(2) 0.0032(19) 0.0011(18) -0.0019(19)
C38 0.021(3) 0.023(3) 0.028(3) 0.006(2) -0.004(2) -0.002(2)
C7 0.023(3) 0.021(3) 0.025(3) 0.006(2) 0.004(2) -0.001(2)
C132 0.027(3) 0.025(3) 0.023(3) -0.004(2) -0.004(2) 0.001(2)
C138 0.032(3) 0.033(3) 0.030(3) 0.008(3) -0.004(3) -0.004(3)
C9 0.044(4) 0.025(3) 0.037(4) -0.004(3) -0.021(3) -0.004(3)
C8 0.028(3) 0.025(3) 0.023(3) 0.001(2) -0.006(2) 0.001(2)
C2 0.021(3) 0.022(3) 0.021(3) 0.005(2) 0.007(2) -0.005(2)
C5 0.030(3) 0.028(3) 0.028(3) -0.006(2) 0.009(3) -0.004(2)
C42 0.050(5) 0.047(5) 0.082(7) 0.002(5) 0.013(4) 0.010(4)
C141 0.041(4) 0.030(3) 0.041(4) 0.002(3) -0.009(3) -0.013(3)
C24 0.025(3) 0.040(3) 0.031(3) 0.013(3) -0.011(3) -0.004(3)
C14 0.031(4) 0.030(3) 0.047(4) 0.008(3) -0.011(3) -0.004(3)
C39 0.025(3) 0.029(3) 0.036(4) -0.003(3) 0.002(3) -0.005(3)
C123 0.043(4) 0.036(3) 0.028(3) 0.002(3) -0.007(3) -0.004(3)
C103 0.028(3) 0.024(3) 0.038(3) -0.006(2) 0.013(3) -0.005(2)
C108 0.031(3) 0.024(3) 0.023(3) 0.002(2) -0.001(2) -0.002(2)
C118 0.021(3) 0.028(3) 0.026(3) 0.000(2) 0.003(2) 0.004(2)
C40 0.020(3) 0.034(4) 0.041(4) 0.005(3) 0.000(3) -0.001(3)
C121 0.019(3) 0.024(3) 0.025(3) 0.002(2) 0.000(2) -0.001(2)
C106 0.019(3) 0.025(3) 0.033(3) 0.006(2) 0.010(2) 0.002(2)
C41 0.032(3) 0.024(3) 0.030(3) 0.000(2) -0.005(3) -0.001(2)
C27 0.053(5) 0.025(4) 0.064(5) 0.003(3) 0.003(4) -0.001(3)
C11 0.038(4) 0.047(4) 0.025(3) -0.005(3) -0.002(3) -0.009(3)
C124 0.038(4) 0.026(3) 0.027(3) 0.007(2) -0.003(3) -0.002(3)
C104 0.031(3) 0.023(3) 0.044(4) -0.002(3) 0.017(3) -0.004(3)
C33 0.012(3) 0.024(3) 0.026(3) 0.005(2) -0.004(2) -0.006(2)
C15 0.022(3) 0.043(4) 0.036(4) -0.002(3) 0.003(3) -0.001(3)
C26 0.034(4) 0.028(3) 0.031(3) -0.003(3) -0.004(3) -0.005(3)
C16 0.024(3) 0.045(4) 0.032(3) 0.001(3) -0.007(3) -0.004(3)
C35 0.034(4) 0.033(3) 0.032(3) 0.008(2) -0.013(3) -0.007(3)
C34 0.023(3) 0.026(3) 0.030(3) 0.009(2) -0.010(2) -0.005(2)
C122 0.035(4) 0.030(3) 0.031(3) -0.002(2) -0.007(3) -0.005(3)
C127 0.060(5) 0.025(4) 0.054(5) 0.008(3) 0.009(4) 0.003(3)
C131 0.051(5) 0.026(3) 0.051(5) 0.006(3) -0.006(4) 0.002(3)
C43 0.065(6) 0.029(4) 0.106(8) 0.013(4) -0.048(6) -0.009(4)
C105 0.028(3) 0.022(3) 0.040(4) 0.009(3) 0.013(3) 0.004(2)
C3 0.028(3) 0.017(3) 0.031(3) 0.007(2) 0.004(3) 0.002(2)
C29 0.026(3) 0.028(3) 0.032(3) 0.005(2) -0.003(3) -0.006(2)
C109 0.051(5) 0.021(3) 0.031(4) 0.002(3) -0.006(3) -0.003(3)
C113 0.030(3) 0.043(4) 0.058(4) 0.002(3) -0.010(3) -0.008(3)
C36 0.037(4) 0.026(3) 0.028(3) 0.004(2) -0.006(3) -0.009(3)
C134 0.046(4) 0.041(4) 0.041(4) 0.012(3) -0.019(3) -0.008(3)
C136 0.043(4) 0.046(4) 0.049(4) 0.006(3) -0.023(4) -0.011(3)
C4 0.031(3) 0.021(3) 0.033(3) 0.000(2) 0.012(3) -0.003(2)
C140 0.032(4) 0.057(5) 0.040(4) 0.011(3) -0.004(3) -0.005(4)
C130 0.037(4) 0.031(4) 0.081(7) 0.002(4) -0.009(4) -0.007(3)
C142 0.045(5) 0.043(5) 0.055(5) 0.005(4) 0.000(4) -0.016(4)
C22 0.039(3) 0.038(4) 0.031(4) 0.005(3) -0.014(3) -0.018(3)
C21 0.034(3) 0.031(3) 0.022(3) 0.003(2) -0.003(2) -0.010(2)
C135 0.051(5) 0.054(5) 0.053(5) 0.015(4) -0.031(4) -0.013(4)
C128 0.036(4) 0.050(5) 0.078(7) 0.033(5) 0.006(4) -0.005(3)
C126 0.029(3) 0.023(3) 0.033(3) 0.006(2) -0.005(3) -0.005(2)
C30 0.055(5) 0.038(4) 0.039(4) -0.001(3) 0.009(4) -0.003(4)
C139 0.046(5) 0.036(4) 0.062(5) -0.004(4) 0.010(4) -0.014(3)
C31 0.052(5) 0.036(4) 0.053(5) 0.013(3) -0.013(4) -0.005(4)
C23 0.034(4) 0.047(4) 0.034(4) 0.009(3) -0.015(3) -0.015(3)
C28 0.061(6) 0.061(6) 0.043(4) -0.014(4) 0.006(4) -0.002(5)
C110 0.047(4) 0.027(4) 0.035(4) -0.003(3) -0.012(3) 0.000(3)
F1 0.039(3) 0.053(3) 0.082(4) 0.020(3) -0.008(3) 0.001(2)
F5 0.112(5) 0.055(3) 0.039(3) 0.015(2) -0.017(3) -0.027(3)
F2 0.079(4) 0.057(4) 0.066(3) 0.001(3) -0.008(3) 0.006(3)
F4 0.058(4) 0.095(5) 0.104(5) -0.022(4) -0.037(3) 0.001(3)
F3 0.094(5) 0.047(3) 0.124(6) 0.034(3) 0.000(4) -0.007(3)
C111 0.041(4) 0.042(4) 0.028(3) 0.008(3) 0.005(3) -0.004(3)
B1 0.035(4) 0.031(4) 0.052(4) 0.010(3) -0.016(3) 0.000(3)
C46 0.058(5) 0.050(5) 0.063(6) -0.009(5) -0.005(4) 0.010(4)
C45 0.053(5) 0.056(5) 0.065(6) -0.003(4) -0.006(4) 0.013(4)
B2 0.110(6) 0.042(4) 0.031(4) 0.007(3) -0.015(4) 0.001(4)
C143 0.088(8) 0.037(4) 0.065(6) -0.010(4) -0.015(5) -0.009(4)
C44 0.073(7) 0.070(7) 0.075(7) -0.009(6) -0.001(6) -0.004(5)
F6 0.116(5) 0.102(8) 0.061(5) 0.002(6) -0.005(4) -0.003(4)
F7 0.126(7) 0.063(4) 0.064(5) 0.001(4) -0.034(4) 0.007(4)
F8 0.180(10) 0.044(4) 0.051(4) -0.001(3) -0.030(5) 0.006(4)
F6A 0.116(5) 0.102(8) 0.061(5) 0.002(6) -0.005(4) -0.003(4)
F7A 0.126(7) 0.063(4) 0.064(5) 0.001(4) -0.034(4) 0.007(4)
F8A 0.180(10) 0.044(4) 0.051(4) -0.001(3) -0.030(5) 0.006(4)
C4S 0.035(4) 0.064(7) 0.086(8) 0.002(5) -0.015(4) -0.003(4)
C5S 0.059(8) 0.075(8) 0.064(5) -0.002(4) -0.015(4) -0.016(6)
C6S 0.054(8) 0.047(5) 0.074(8) 0.007(4) -0.022(5) -0.015(4)
C4SA 0.035(4) 0.064(7) 0.086(8) 0.002(5) -0.015(4) -0.003(4)
C5SA 0.059(8) 0.075(8) 0.064(5) -0.002(4) -0.015(4) -0.016(6)
C6SA 0.054(8) 0.047(5) 0.074(8) 0.007(4) -0.022(5) -0.015(4)

loop_
_atom_type_symbol
_atom_type_description
_atom_type_scat_dispersion_real
_atom_type_scat_dispersion_imag
_atom_type_scat_source
C C 0.0033 0.0016 'International Tables Vol C Tables 4.2.6.8 and 6.1.1.4'
H H 0.0000 0.0000 'International Tables Vol C Tables 4.2.6.8 and 6.1.1.4'
N N 0.0061 0.0033 'International Tables Vol C Tables 4.2.6.8 and 6.1.1.4'
B B 0.0013 0.0007 'International Tables Vol C Tables 4.2.6.8 and 6.1.1.4'
F F 0.0171 0.0103 'International Tables Vol C Tables 4.2.6.8 and 6.1.1.4'
Au Au -2.0133 8.8022 'International Tables Vol C Tables 4.2.6.8 and 6.1.1.4'
As As 0.0499 2.0058 'International Tables Vol C Tables 4.2.6.8 and 6.1.1.4'

loop_
_exptl_crystal_face_index_h
_exptl_crystal_face_index_k
_exptl_crystal_face_index_l
_exptl_crystal_face_perp_dist
-1 -1 0 0.079
0 0 -1 0.172
1 1 0 0.175
0 0 1 0.125
-1 0 1 0.150
0 1 -1 0.130
0 -1 0 0.112
0 1 1 0.107
0 1 0 0.088

loop_
_geom_angle_atom_site_label_1
_geom_angle_atom_site_label_2
_geom_angle_atom_site_label_3
_geom_angle
_geom_angle_site_symmetry_1
_geom_angle_site_symmetry_3
C117 Au2 As2 178.33(19) . .
C17 Au1 As1 178.72(18) . .
C1 As1 N2 78.3(2) . .
C1 As1 N1 77.3(2) . .
N2 As1 N1 155.5(2) . .
C1 As1 Au1 99.65(17) . .
N2 As1 Au1 92.71(13) . .
N1 As1 Au1 93.16(13) . .
C101 As2 N6 78.4(3) . .
C101 As2 N5 76.9(2) . .
N6 As2 N5 155.1(2) . .
C101 As2 Au2 98.75(17) . .
N6 As2 Au2 93.57(16) . .
N5 As2 Au2 92.85(14) . .
N4 C17 N3 104.6(5) . .
N4 C17 Au1 127.8(5) . .
N3 C17 Au1 127.4(5) . .
N7 C117 N8 104.3(5) . .
N7 C117 Au2 128.6(5) . .
N8 C117 Au2 126.8(5) . .
C134 C133 C132 117.3(7) . .
C134 C133 C138 120.8(7) . .
C132 C133 C138 121.9(6) . .
C7 N1 C8 122.9(6) . .
C7 N1 As1 110.1(5) . .
C8 N1 As1 126.5(4) . .
C12 N2 C13 122.8(6) . .
C12 N2 As1 112.3(5) . .
C13 N2 As1 124.5(4) . .
C107 N5 C108 123.0(6) . .
C107 N5 As2 112.2(5) . .
C108 N5 As2 124.2(4) . .
C37 C32 C33 123.6(6) . .
C37 C32 N4 117.7(6) . .
C33 C32 N4 118.7(6) . .
C117 N8 C119 111.1(5) . .
C117 N8 C132 125.2(5) . .
C119 N8 C132 123.6(5) . .
C21 C20 C25 122.6(6) . .
C21 C20 N3 118.8(6) . .
C25 C20 N3 118.6(6) . .
C17 N4 C19 111.1(5) . .
C17 N4 C32 124.4(5) . .
C19 N4 C32 124.5(5) . .
C124 C125 C120 116.6(6) . .
C124 C125 C129 121.8(6) . .
C120 C125 C129 121.5(6) . .
C112 N6 C113 122.5(6) . .
C112 N6 As2 110.9(5) . .
C113 N6 As2 126.3(4) . .
C6 C1 C2 120.5(6) . .
C6 C1 As1 119.4(5) . .
C2 C1 As1 120.0(5) . .
C19 C18 N3 106.9(5) . .
C19 C18 H18 126.7 . .
N3 C18 H18 126.4 . .
C117 N7 C118 111.2(5) . .
C117 N7 C120 123.7(5) . .
C118 N7 C120 125.2(5) . .
C101 C102 C103 119.6(7) . .
C101 C102 C107 114.7(6) . .
C103 C102 C107 125.7(7) . .
C102 C101 C106 121.4(6) . .
C102 C101 As2 119.9(5) . .
C106 C101 As2 118.4(5) . .
N6 C112 C106 117.0(6) . .
N6 C112 H112 121.2 . .
C106 C112 H112 121.8 . .
C125 C129 C131 112.0(6) . .
C125 C129 C130 110.6(6) . .
C131 C129 C130 110.1(7) . .
C125 C129 H129 107.7 . .
C131 C129 H129 108.4 . .
C130 C129 H129 107.9 . .
C24 C25 C20 117.4(7) . .
C24 C25 C29 120.4(6) . .
C20 C25 C29 122.1(6) . .
N2 C12 C6 115.9(6) . .
N2 C12 H12 122.2 . .
C6 C12 H12 121.9 . .
N5 C107 C102 116.1(7) . .
N5 C107 H107 122.0 . .
C102 C107 H107 121.9 . .
C18 C19 N4 107.0(6) . .
C18 C19 H19 126.5 . .
N4 C19 H19 126.6 . .
C1 C6 C5 120.6(7) . .
C1 C6 C12 114.1(6) . .
C5 C6 C12 125.3(7) . .
C118 C119 N8 106.5(6) . .
C118 C119 H119 126.8 . .
N8 C119 H119 126.7 . .
C121 C120 C125 123.4(6) . .
C121 C120 N7 117.8(5) . .
C125 C120 N7 118.8(6) . .
C136 C137 C132 117.4(7) . .
C136 C137 C141 120.5(7) . .
C132 C137 C141 122.0(7) . .
N2 C13 C14 107.8(5) . .
N2 C13 C16 112.0(6) . .
C14 C13 C16 109.7(6) . .
N2 C13 C15 107.1(5) . .
C14 C13 C15 110.3(6) . .
C16 C13 C15 109.9(6) . .
C8 C10 H10A 109.3 . .
C8 C10 H10B 109.6 . .
H10A C10 H10B 109.5 . .
C8 C10 H10C 109.5 . .
H10A C10 H10C 109.5 . .
H10B C10 H10C 109.5 . .
C36 C37 C32 117.2(6) . .
C36 C37 C41 120.6(6) . .
C32 C37 C41 122.2(6) . .
C17 N3 C18 110.4(5) . .
C17 N3 C20 125.2(5) . .
C18 N3 C20 124.2(5) . .
C33 C38 C39 111.0(6) . .
C33 C38 C40 110.5(6) . .
C39 C38 C40 111.0(6) . .
C33 C38 H38 108.0 . .
C39 C38 H38 107.7 . .
C40 C38 H38 108.5 . .
N1 C7 C2 117.4(6) . .
N1 C7 H7 121.3 . .
C2 C7 H7 121.2 . .
C137 C132 C133 122.8(7) . .
C137 C132 N8 117.9(6) . .
C133 C132 N8 119.3(6) . .
C139 C138 C140 111.7(7) . .
C139 C138 C133 110.2(6) . .
C140 C138 C133 111.3(7) . .
C139 C138 H138 107.9 . .
C140 C138 H138 107.6 . .
C133 C138 H138 108.1 . .
C8 C9 H9A 110.0 . .
C8 C9 H9B 109.5 . .
H9A C9 H9B 109.5 . .
C8 C9 H9C 109.0 . .
H9A C9 H9C 109.5 . .
H9B C9 H9C 109.5 . .
N1 C8 C10 112.6(6) . .
N1 C8 C9 107.1(5) . .
C10 C8 C9 109.8(6) . .
N1 C8 C11 107.2(6) . .
C10 C8 C11 109.9(6) . .
C9 C8 C11 110.2(6) . .
C3 C2 C1 118.3(6) . .
C3 C2 C7 126.5(6) . .
C1 C2 C7 115.0(6) . .
C4 C5 C6 119.4(7) . .
C4 C5 H5 120.4 . .
C6 C5 H5 120.2 . .
C41 C42 H42A 109.0 . .
C41 C42 H42B 109.2 . .
H42A C42 H42B 109.5 . .
C41 C42 H42C 110.2 . .
H42A C42 H42C 109.5 . .
H42B C42 H42C 109.5 . .
C143 C141 C137 111.2(7) . .
C143 C141 C142 110.5(8) . .
C137 C141 C142 111.6(7) . .
C143 C141 H141 107.9 . .
C137 C141 H141 107.6 . .
C142 C141 H141 107.8 . .
C23 C24 C25 121.4(7) . .
C23 C24 H24 119.4 . .
C25 C24 H24 119.2 . .
C13 C14 H14A 110.0 . .
C13 C14 H14B 109.5 . .
H14A C14 H14B 109.5 . .
C13 C14 H14C 109.0 . .
H14A C14 H14C 109.5 . .
H14B C14 H14C 109.5 . .
C38 C39 H39A 109.4 . .
C38 C39 H39B 109.9 . .
H39A C39 H39B 109.5 . .
C38 C39 H39C 109.1 . .
H39A C39 H39C 109.5 . .
H39B C39 H39C 109.5 . .
C124 C123 C122 120.8(7) . .
C124 C123 H123 119.5 . .
C122 C123 H123 119.7 . .
C102 C103 C104 119.2(7) . .
C102 C103 H103 120.3 . .
C104 C103 H103 120.6 . .
N5 C108 C110 112.8(6) . .
N5 C108 C109 107.4(5) . .
C110 C108 C109 109.4(6) . .
N5 C108 C111 105.5(6) . .
C110 C108 C111 110.9(6) . .
C109 C108 C111 110.7(6) . .
C119 C118 N7 106.9(6) . .
C119 C118 H118 126.5 . .
N7 C118 H118 126.6 . .
C38 C40 H40A 109.9 . .
C38 C40 H40B 109.4 . .
H40A C40 H40B 109.5 . .
C38 C40 H40C 109.1 . .
H40A C40 H40C 109.5 . .
H40B C40 H40C 109.5 . .
C120 C121 C122 117.4(6) . .
C120 C121 C126 122.2(6) . .
C122 C121 C126 120.3(6) . .
C101 C106 C105 119.3(7) . .
C101 C106 C112 115.3(6) . .
C105 C106 C112 125.3(7) . .
C43 C41 C37 111.9(6) . .
C43 C41 C42 110.2(8) . .
C37 C41 C42 110.3(6) . .
C43 C41 H41 107.9 . .
C37 C41 H41 108.5 . .
C42 C41 H41 107.9 . .
C26 C27 H27A 109.8 . .
C26 C27 H27B 109.3 . .
H27A C27 H27B 109.5 . .
C26 C27 H27C 109.4 . .
H27A C27 H27C 109.5 . .
H27B C27 H27C 109.5 . .
C8 C11 H11A 109.0 . .
C8 C11 H11B 109.9 . .
H11A C11 H11B 109.5 . .
C8 C11 H11C 109.6 . .
H11A C11 H11C 109.5 . .
H11B C11 H11C 109.5 . .
C123 C124 C125 121.2(7) . .
C123 C124 H124 119.2 . .
C125 C124 H124 119.6 . .
C105 C104 C103 121.2(7) . .
C105 C104 H104 119.3 . .
C103 C104 H104 119.5 . .
C34 C33 C32 116.1(6) . .
C34 C33 C38 120.8(6) . .
C32 C33 C38 123.2(6) . .
C13 C15 H15A 109.5 . .
C13 C15 H15B 109.1 . .
H15A C15 H15B 109.5 . .
C13 C15 H15C 109.7 . .
H15A C15 H15C 109.5 . .
H15B C15 H15C 109.5 . .
C21 C26 C28 111.4(7) . .
C21 C26 C27 111.0(6) . .
C28 C26 C27 111.0(7) . .
C21 C26 H26 108.0 . .
C28 C26 H26 107.7 . .
C27 C26 H26 107.5 . .
C13 C16 H16A 109.4 . .
C13 C16 H16B 109.4 . .
H16A C16 H16B 109.5 . .
C13 C16 H16C 109.6 . .
H16A C16 H16C 109.5 . .
H16B C16 H16C 109.5 . .
C34 C35 C36 120.8(7) . .
C34 C35 H35 119.4 . .
C36 C35 H35 119.8 . .
C35 C34 C33 121.8(7) . .
C35 C34 H34 118.9 . .
C33 C34 H34 119.3 . .
C121 C122 C123 120.5(7) . .
C121 C122 H122 120.0 . .
C123 C122 H122 119.5 . .
C126 C127 127A 109.2 . .
C126 C127 127B 109.7 . .
127A C127 127B 109.5 . .
C126 C127 127C 109.5 . .
127A C127 127C 109.5 . .
127B C127 127C 109.5 . .
C129 C131 131A 110.1 . .
C129 C131 131B 108.8 . .
131A C131 131B 109.5 . .
C129 C131 131C 109.5 . .
131A C131 131C 109.5 . .
131B C131 131C 109.5 . .
C41 C43 H43A 110.3 . .
C41 C43 H43B 109.1 . .
H43A C43 H43B 109.5 . .
C41 C43 H43C 109.0 . .
H43A C43 H43C 109.5 . .
H43B C43 H43C 109.5 . .
C104 C105 C106 119.2(7) . .
C104 C105 H105 120.4 . .
C106 C105 H105 120.4 . .
C4 C3 C2 120.3(6) . .
C4 C3 H3 119.8 . .
C2 C3 H3 119.8 . .
C30 C29 C25 109.7(6) . .
C30 C29 C31 110.4(7) . .
C25 C29 C31 111.3(6) . .
C30 C29 H29 108.3 . .
C25 C29 H29 108.6 . .
C31 C29 H29 108.3 . .
C108 C109 109A 109.9 . .
C108 C109 109B 109.1 . .
109A C109 109B 109.5 . .
C108 C109 109C 109.5 . .
109A C109 109C 109.5 . .
109B C109 109C 109.5 . .
N6 C113 C6S 108.7(10) . .
N6 C113 C4S 102.0(11) . .
C6S C113 C4S 111.8(8) . .
N6 C113 C5S 109.9(7) . .
C6S C113 C5S 111.5(7) . .
C4S C113 C5S 112.4(7) . .
N6 C113 C6SA 109.5(8) . .
N6 C113 C5SA 106.4(8) . .
C6SA C113 C5SA 111.0(7) . .
N6 C113 C4SA 109.1(8) . .
C6SA C113 C4SA 110.2(7) . .
C5SA C113 C4SA 110.6(7) . .
C37 C36 C35 120.5(7) . .
C37 C36 H36 120.0 . .
C35 C36 H36 119.5 . .
C135 C134 C133 121.2(8) . .
C135 C134 H134 119.2 . .
C133 C134 H134 119.6 . .
C137 C136 C135 121.4(8) . .
C137 C136 H136 119.3 . .
C135 C136 H136 119.3 . .
C5 C4 C3 120.8(7) . .
C5 C4 H4 119.4 . .
C3 C4 H4 119.8 . .
C138 C140 140A 109.7 . .
C138 C140 140B 109.6 . .
140A C140 140B 109.5 . .
C138 C140 140C 109.1 . .
140A C140 140C 109.5 . .
140B C140 140C 109.5 . .
C129 C130 130A 109.6 . .
C129 C130 130B 109.2 . .
130A C130 130B 109.5 . .
C129 C130 130C 109.6 . .
130A C130 130C 109.5 . .
130B C130 130C 109.5 . .
C141 C142 142A 109.4 . .
C141 C142 142B 109.6 . .
142A C142 142B 109.5 . .
C141 C142 142C 109.3 . .
142A C142 142C 109.5 . .
142B C142 142C 109.5 . .
C23 C22 C21 121.5(7) . .
C23 C22 H22 119.5 . .
C21 C22 H22 119.0 . .
C22 C21 C20 117.1(7) . .
C22 C21 C26 119.9(7) . .
C20 C21 C26 123.1(7) . .
C134 C135 C136 119.7(8) . .
C134 C135 H135 120.2 . .
C136 C135 H135 120.1 . .
C126 C128 128A 109.6 . .
C126 C128 128B 109.4 . .
128A C128 128B 109.5 . .
C126 C128 128C 109.4 . .
128A C128 128C 109.5 . .
128B C128 128C 109.5 . .
C128 C126 C121 110.9(6) . .
C128 C126 C127 111.7(7) . .
C121 C126 C127 111.4(6) . .
C128 C126 H126 107.7 . .
C121 C126 H126 107.5 . .
C127 C126 H126 107.5 . .
C29 C30 H30A 109.9 . .
C29 C30 H30B 108.8 . .
H30A C30 H30B 109.5 . .
C29 C30 H30C 109.7 . .
H30A C30 H30C 109.5 . .
H30B C30 H30C 109.5 . .
C138 C139 139A 109.4 . .
C138 C139 139B 109.6 . .
139A C139 139B 109.5 . .
C138 C139 139C 109.5 . .
139A C139 139C 109.5 . .
139B C139 139C 109.4 . .
C29 C31 H31A 109.7 . .
C29 C31 H31B 109.3 . .
H31A C31 H31B 109.5 . .
C29 C31 H31C 109.4 . .
H31A C31 H31C 109.5 . .
H31B C31 H31C 109.5 . .
C24 C23 C22 120.0(7) . .
C24 C23 H23 120.1 . .
C22 C23 H23 119.9 . .
C26 C28 H28A 108.9 . .
C26 C28 H28B 109.5 . .
H28A C28 H28B 109.5 . .
C26 C28 H28C 110.1 . .
H28A C28 H28C 109.5 . .
H28B C28 H28C 109.5 . .
C108 C110 110A 109.6 . .
C108 C110 110B 109.6 . .
110A C110 110B 109.5 . .
C108 C110 110C 109.3 . .
110A C110 110C 109.5 . .
110B C110 110C 109.5 . .
C108 C111 111A 109.6 . .
C108 C111 111B 109.2 . .
111A C111 111B 109.5 . .
C108 C111 111C 109.6 . .
111A C111 111C 109.5 . .
111B C111 111C 109.5 . .
F4 B1 F3 111.3(8) . .
F4 B1 F1 110.6(8) . .
F3 B1 F1 109.7(8) . .
F4 B1 F2 106.6(8) . .
F3 B1 F2 109.5(8) . .
F1 B1 F2 109.1(7) . .
C44 C46 C45 119.1(11) 2_665 .
C44 C46 H46 120.5 2_665 .
C45 C46 H46 120.4 . .
C44 C45 C46 121.8(11) . .
C44 C45 H45 119.0 . .
C46 C45 H45 119.2 . .
F7 B2 F8 108.7(7) . .
F7 B2 F5 112.8(8) . .
F8A B2 F5 108.8(10) . .
F8 B2 F5 115.1(7) . .
F8A B2 F6A 110.7(8) . .
F5 B2 F6A 111.5(11) . .
F7 B2 F6 107.7(7) . .
F8 B2 F6 106.1(7) . .
F5 B2 F6 106.0(8) . .
F8A B2 F7A 112.0(8) . .
F5 B2 F7A 102.8(10) . .
F6A B2 F7A 110.7(7) . .
C141 C143 143A 108.9 . .
C141 C143 143B 109.8 . .
143A C143 143B 109.5 . .
C141 C143 143C 109.7 . .
143A C143 143C 109.5 . .
143B C143 143C 109.5 . .
C45 C44 C46 119.1(12) . 2_665
C45 C44 H44 120.2 . .
C46 C44 H44 120.7 2_665 .
C113 C4S H4S1 109.5 . .
C113 C4S H4S2 109.5 . .
H4S1 C4S H4S2 109.5 . .
C113 C4S H4S3 109.5 . .
H4S1 C4S H4S3 109.5 . .
H4S2 C4S H4S3 109.5 . .
C113 C5S H5S1 109.5 . .
C113 C5S H5S2 109.5 . .
H5S1 C5S H5S2 109.5 . .
C113 C5S H5S3 109.5 . .
H5S1 C5S H5S3 109.5 . .
H5S2 C5S H5S3 109.5 . .
C113 C6S H6S1 109.5 . .
C113 C6S H6S2 109.5 . .
H6S1 C6S H6S2 109.5 . .
C113 C6S H6S3 109.5 . .
H6S1 C6S H6S3 109.5 . .
H6S2 C6S H6S3 109.5 . .
C113 C4SA H4S4 109.5 . .
C113 C4SA H4S5 109.5 . .
H4S4 C4SA H4S5 109.5 . .
C113 C4SA H4S6 109.5 . .
H4S4 C4SA H4S6 109.5 . .
H4S5 C4SA H4S6 109.5 . .
C113 C5SA H5S4 109.5 . .
C113 C5SA H5S5 109.5 . .
H5S4 C5SA H5S5 109.5 . .
C113 C5SA H5S6 109.5 . .
H5S4 C5SA H5S6 109.5 . .
H5S5 C5SA H5S6 109.5 . .
C113 C6SA H6S4 109.5 . .
C113 C6SA H6S5 109.5 . .
H6S4 C6SA H6S5 109.5 . .
C113 C6SA H6S6 109.5 . .
H6S4 C6SA H6S6 109.5 . .
H6S5 C6SA H6S6 109.5 . .

loop_
_geom_bond_atom_site_label_1
_geom_bond_atom_site_label_2
_geom_bond_distance
_geom_bond_site_symmetry_2
Au2 C117 2.036(6) .
Au2 As2 2.4357(7) .
Au1 C17 2.032(6) .
Au1 As1 2.4349(7) .
As1 C1 1.892(6) .
As1 N2 2.177(5) .
As1 N1 2.292(5) .
As2 C101 1.912(6) .
As2 N6 2.207(6) .
As2 N5 2.237(6) .
C17 N4 1.353(8) .
C17 N3 1.355(8) .
C117 N7 1.345(8) .
C117 N8 1.353(8) .
C133 C134 1.386(11) .
C133 C132 1.398(10) .
C133 C138 1.532(10) .
N1 C7 1.283(8) .
N1 C8 1.467(9) .
N2 C12 1.282(9) .
N2 C13 1.492(8) .
N5 C107 1.270(9) .
N5 C108 1.500(8) .
C32 C37 1.399(10) .
C32 C33 1.402(9) .
C32 N4 1.449(8) .
N8 C119 1.386(8) .
N8 C132 1.438(9) .
C20 C21 1.392(10) .
C20 C25 1.394(10) .
C20 N3 1.426(8) .
N4 C19 1.376(8) .
C125 C124 1.394(10) .
C125 C120 1.407(9) .
C125 C129 1.515(10) .
N6 C112 1.291(9) .
N6 C113 1.477(10) .
C1 C6 1.376(9) .
C1 C2 1.414(9) .
C18 C19 1.337(9) .
C18 N3 1.390(8) .
C18 H18 0.9300 .
N7 C118 1.385(8) .
N7 C120 1.432(8) .
C102 C101 1.380(10) .
C102 C103 1.386(9) .
C102 C107 1.455(9) .
C101 C106 1.382(9) .
C112 C106 1.434(11) .
C112 H112 0.9300 .
C129 C131 1.517(10) .
C129 C130 1.536(11) .
C129 H129 0.9800 .
C25 C24 1.390(10) .
C25 C29 1.521(10) .
C12 C6 1.456(10) .
C12 H12 0.9300 .
C107 H107 0.9300 .
C19 H19 0.9298 .
C6 C5 1.399(9) .
C119 C118 1.335(10) .
C119 H119 0.9300 .
C120 C121 1.389(9) .
C137 C136 1.378(11) .
C137 C132 1.395(10) .
C137 C141 1.519(10) .
C13 C14 1.514(10) .
C13 C16 1.520(10) .
C13 C15 1.533(9) .
C10 C8 1.520(10) .
C10 H10A 0.9600 .
C10 H10B 0.9601 .
C10 H10C 0.9601 .
C37 C36 1.384(10) .
C37 C41 1.503(9) .
C38 C33 1.497(10) .
C38 C39 1.530(9) .
C38 C40 1.534(9) .
C38 H38 0.9801 .
C7 C2 1.438(10) .
C7 H7 0.9300 .
C138 C139 1.520(11) .
C138 C140 1.534(10) .
C138 H138 0.9800 .
C9 C8 1.527(9) .
C9 H9A 0.9599 .
C9 H9B 0.9599 .
C9 H9C 0.9601 .
C8 C11 1.538(10) .
C2 C3 1.400(9) .
C5 C4 1.378(11) .
C5 H5 0.9300 .
C42 C41 1.512(12) .
C42 H42A 0.9600 .
C42 H42B 0.9600 .
C42 H42C 0.9600 .
C141 C143 1.516(12) .
C141 C142 1.520(12) .
C141 H141 0.9799 .
C24 C23 1.368(11) .
C24 H24 0.9300 .
C14 H14A 0.9601 .
C14 H14B 0.9601 .
C14 H14C 0.9600 .
C39 H39A 0.9600 .
C39 H39B 0.9599 .
C39 H39C 0.9600 .
C123 C124 1.366(11) .
C123 C122 1.392(10) .
C123 H123 0.9300 .
C103 C104 1.395(11) .
C103 H103 0.9301 .
C108 C110 1.499(10) .
C108 C109 1.518(10) .
C108 C111 1.533(10) .
C118 H118 0.9300 .
C40 H40A 0.9599 .
C40 H40B 0.9600 .
C40 H40C 0.9600 .
C121 C122 1.387(10) .
C121 C126 1.522(9) .
C106 C105 1.396(10) .
C41 C43 1.495(11) .
C41 H41 0.9801 .
C27 C26 1.551(11) .
C27 H27A 0.9600 .
C27 H27B 0.9600 .
C27 H27C 0.9602 .
C11 H11A 0.9601 .
C11 H11B 0.9600 .
C11 H11C 0.9600 .
C124 H124 0.9300 .
C104 C105 1.383(12) .
C104 H104 0.9301 .
C33 C34 1.394(9) .
C15 H15A 0.9599 .
C15 H15B 0.9600 .
C15 H15C 0.9600 .
C26 C21 1.516(10) .
C26 C28 1.529(11) .
C26 H26 0.9800 .
C16 H16A 0.9601 .
C16 H16B 0.9601 .
C16 H16C 0.9600 .
C35 C34 1.362(11) .
C35 C36 1.390(10) .
C35 H35 0.9300 .
C34 H34 0.9299 .
C122 H122 0.9299 .
C127 C126 1.523(11) .
C127 127A 0.9599 .
C127 127B 0.9600 .
C127 127C 0.9600 .
C131 131A 0.9601 .
C131 131B 0.9600 .
C131 131C 0.9601 .
C43 H43A 0.9601 .
C43 H43B 0.9602 .
C43 H43C 0.9599 .
C105 H105 0.9300 .
C3 C4 1.393(11) .
C3 H3 0.9300 .
C29 C30 1.521(10) .
C29 C31 1.533(10) .
C29 H29 0.9800 .
C109 109A 0.9601 .
C109 109B 0.9599 .
C109 109C 0.9601 .
C113 C6S 1.510(9) .
C113 C4S 1.504(9) .
C113 C5S 1.504(8) .
C113 C6SA 1.512(8) .
C113 C5SA 1.514(8) .
C113 C4SA 1.526(8) .
C36 H36 0.9299 .
C134 C135 1.381(12) .
C134 H134 0.9301 .
C136 C135 1.386(12) .
C136 H136 0.9300 .
C4 H4 0.9300 .
C140 140A 0.9599 .
C140 140B 0.9600 .
C140 140C 0.9600 .
C130 130A 0.9600 .
C130 130B 0.9599 .
C130 130C 0.9600 .
C142 142A 0.9600 .
C142 142B 0.9599 .
C142 142C 0.9600 .
C22 C23 1.375(12) .
C22 C21 1.393(10) .
C22 H22 0.9300 .
C135 H135 0.9300 .
C128 C126 1.516(11) .
C128 128A 0.9601 .
C128 128B 0.9600 .
C128 128C 0.9601 .
C126 H126 0.9799 .
C30 H30A 0.9599 .
C30 H30B 0.9602 .
C30 H30C 0.9600 .
C139 139A 0.9599 .
C139 139B 0.9601 .
C139 139C 0.9601 .
C31 H31A 0.9600 .
C31 H31B 0.9601 .
C31 H31C 0.9599 .
C23 H23 0.9299 .
C28 H28A 0.9600 .
C28 H28B 0.9600 .
C28 H28C 0.9600 .
C110 110A 0.9600 .
C110 110B 0.9599 .
C110 110C 0.9600 .
F1 B1 1.383(10) .
F5 B2 1.369(10) .
F2 B1 1.406(12) .
F4 B1 1.357(12) .
F3 B1 1.372(11) .
C111 111A 0.9600 .
C111 111B 0.9600 .
C111 111C 0.9600 .
C46 C44 1.336(15) 2_665
C46 C45 1.410(15) .
C46 H46 0.9300 .
C45 C44 1.310(16) .
C45 H45 0.9301 .
B2 F7 1.378(8) .
B2 F8A 1.358(8) .
B2 F8 1.388(8) .
B2 F6A 1.366(9) .
B2 F6 1.406(8) .
B2 F7A 1.367(8) .
C143 143A 0.9600 .
C143 143B 0.9600 .
C143 143C 0.9600 .
C44 C46 1.336(15) 2_665
C44 H44 0.9299 .
C4S H4S1 0.9600 .
C4S H4S2 0.9600 .
C4S H4S3 0.9600 .
C5S H5S1 0.9600 .
C5S H5S2 0.9600 .
C5S H5S3 0.9600 .
C6S H6S1 0.9600 .
C6S H6S2 0.9600 .
C6S H6S3 0.9600 .
C4SA H4S4 0.9600 .
C4SA H4S5 0.9600 .
C4SA H4S6 0.9600 .
C5SA H5S4 0.9600 .
C5SA H5S5 0.9600 .
C5SA H5S6 0.9600 .
C6SA H6S4 0.9600 .
C6SA H6S5 0.9600 .
C6SA H6S6 0.9600 .

loop_
_platon_squeeze_void_nr
_platon_squeeze_void_average_x
_platon_squeeze_void_average_y
_platon_squeeze_void_average_z
_platon_squeeze_void_volume
_platon_squeeze_void_count_electrons
_platon_squeeze_void_content
1 0.000 0.000 0.500 174 44 ' '
2 0.437 0.632 0.519 21 2 ' '
3 0.563 0.368 0.481 21 2 ' '
